data_1537696
loop_
_publ_author_name
'Averdunk, F.'
'Hoppe, R.'

_publ_section_title
;
 Ueber Fluoride des zweiwertigen Eisens: Cs7 Fe4 F15
;
_journal_name_full 'Zeitschrift fuer Anorganische und Allgemeine Chemie'
_journal_page_first 23
_journal_page_last 30
_journal_volume 557
_journal_year 1988
_chemical_formula_sum 'Cs7 F15 Fe4'
_chemical_name_systematic 'Cs7 Fe4 F15'
_space_group_IT_number 14
_symmetry_space_group_name_Hall '-P 2ybc'
_symmetry_space_group_name_H-M 'P 1 21/c 1'
_cell_angle_alpha 90
_cell_angle_beta 92.487
_cell_angle_gamma 90
_cell_formula_units_Z 2
_cell_length_a 7.8973
_cell_length_b 11.0769
_cell_length_c 11.8193
_cell_volume 1032.950
_citation_journal_id_ASTM ZAACAB
_cod_data_source_file Averdunk_ZAACAB_1988_1062.cif
_cod_data_source_block Cs7F15Fe4
_cod_original_cell_volume 1032.95
_cod_database_code 1537696

loop_
_symmetry_equiv_pos_as_xyz
x,y,z
-x,y+1/2,-z+1/2
-x,-y,-z
x,-y-1/2,z-1/2

loop_
_atom_site_label
_atom_site_type_symbol
_atom_site_fract_x
_atom_site_fract_y
_atom_site_fract_z
_atom_site_occupancy
_atom_site_U_iso_or_equiv
F4 F-1 0.9771 0.3985 0.2436 1 0.0
F7 F-1 0.1476 0.2622 0.0569 1 0.0
Cs4 Cs+1 0.4964 0.1821 0.0307 1 0.0
Cs3 Cs+1 0.1586 0.1529 0.3033 1 0.0
Fe2 Fe+2 0.924 0.3371 0.0707 1 0.0
F3 F-1 0.5048 0.2534 0.2786 1 0.0
Cs1 Cs+1 0 0 0 1 0.0
Cs2 Cs+1 0.6694 -0.0033 0.3315 1 0.0
Fe1 Fe+2 0.7358 0.3283 0.2754 1 0.0
F5 F-1 0.8229 0.1888 0.1673 1 0.0
F6 F-1 0.6888 0.4084 0.1056 1 0.0
F8 F-1 0 0.5 0 1 0.0
F1 F-1 0.8268 0.2362 0.4186 1 0.0
F2 F-1 0.6637 0.4757 0.3594 1 0.0
